data_7053875
loop_
_publ_author_name
'Dinda, Joydev'
'Samanta, Tapastaru'
'Nandy, Abhishek'
'Saha, Krishna Das'
'Seth, Saikat Kumar'
'Chattopadhyay, Shymal Kumar'
'Bielawski, Christopher W.'

_publ_section_title
;
 N-heterocyclic carbene supported Au(i) and Au(iii) complexes: a
 comparison of cytotoxicities
;
_journal_issue 3
_journal_name_full 'New Journal of Chemistry'
_journal_page_first 1218
_journal_paper_doi 10.1039/c3nj01463k
_journal_volume 38
_journal_year 2014
_chemical_formula_sum 'C24 H18 Ag F12 N6 P2'
_chemical_formula_weight 788.25
_chemical_name_systematic
;
 ?
;
_space_group_IT_number 14
_symmetry_cell_setting monoclinic
_symmetry_space_group_name_Hall '-P 2ybc'
_symmetry_space_group_name_H-M 'P 1 21/c 1'
_atom_sites_solution_hydrogens geom
_atom_sites_solution_primary direct
_atom_sites_solution_secondary difmap
_audit_creation_method SHELXL-97
_cell_angle_alpha 90.00
_cell_angle_beta 93.240(2)
_cell_angle_gamma 90.00
_cell_formula_units_Z 2
_cell_length_a 3.8994(4)
_cell_length_b 15.6005(15)
_cell_length_c 21.254(2)
_cell_measurement_reflns_used 270
_cell_measurement_temperature 150(2)
_cell_measurement_theta_max 25.0
_cell_measurement_theta_min 1.5
_cell_volume 1290.9(2)
_computing_cell_refinement 'BRUKER SMART APEX II'
_computing_data_collection 'BRUKER SMART APEX II'
_computing_data_reduction 'SHELXS-97 (Sheldrick, 1990)'
_computing_molecular_graphics 'BRUKER SHELXTL'
_computing_publication_material 'MERCURY 1.4'
_computing_structure_refinement 'SHELXL-97 (Sheldrick, 1997)'
_computing_structure_solution 'SHELXL-97 (Sheldrick, 1997)'
_diffrn_ambient_temperature 150(2)
_diffrn_measured_fraction_theta_full 1.000
_diffrn_measured_fraction_theta_max 1.000
_diffrn_measurement_device_type 'BRUKER SMART APEX II CCD AREA DETECTOR'
_diffrn_measurement_method 'OMEGA SCAN'
_diffrn_radiation_monochromator graphite
_diffrn_radiation_source 'fine-focus sealed tube'
_diffrn_radiation_type MoK\a
_diffrn_radiation_wavelength 0.71073
_diffrn_reflns_av_R_equivalents 0.0409
_diffrn_reflns_av_unetI/netI 0.0288
_diffrn_reflns_limit_h_max 4
_diffrn_reflns_limit_h_min -4
_diffrn_reflns_limit_k_max 18
_diffrn_reflns_limit_k_min -18
_diffrn_reflns_limit_l_max 25
_diffrn_reflns_limit_l_min -25
_diffrn_reflns_number 11831
_diffrn_reflns_theta_full 25.00
_diffrn_reflns_theta_max 25.00
_diffrn_reflns_theta_min 1.62
_exptl_absorpt_coefficient_mu 1.023
_exptl_absorpt_correction_type none
_exptl_crystal_colour colourless
_exptl_crystal_density_diffrn 2.028
_exptl_crystal_density_method 'not measured'
_exptl_crystal_description needle
_exptl_crystal_F_000 778
_exptl_crystal_size_max 0.17
_exptl_crystal_size_mid 0.11
_exptl_crystal_size_min 0.08
_refine_diff_density_max 1.293
_refine_diff_density_min -1.635
_refine_diff_density_rms 0.247
_refine_ls_extinction_method none
_refine_ls_goodness_of_fit_ref 1.073
_refine_ls_hydrogen_treatment constr
_refine_ls_matrix_type full
_refine_ls_number_parameters 205
_refine_ls_number_reflns 2285
_refine_ls_number_restraints 0
_refine_ls_restrained_S_all 1.073
_refine_ls_R_factor_all 0.0823
_refine_ls_R_factor_gt 0.0741
_refine_ls_shift/su_max 0.000
_refine_ls_shift/su_mean 0.000
_refine_ls_structure_factor_coef Fsqd
_refine_ls_weighting_details 'calc w=1/[\s^2^(Fo^2^)+(0.1239P)^2^+16.0692P] where P=(Fo^2^+2Fc^2^)/3'
_refine_ls_weighting_scheme calc
_refine_ls_wR_factor_gt 0.2130
_refine_ls_wR_factor_ref 0.2202
_reflns_number_gt 1945
_reflns_number_total 2285
_reflns_threshold_expression >2sigma(I)
_cod_data_source_file c3nj01463k.txt
_cod_data_source_block ag
_cod_depositor_comments
;
The following automatic conversions were performed:

'_symmetry_cell_setting' value 'Monoclinic' changed to 'monoclinic'
according to
/usr/data/users/saulius/automatic-downloads/current/RSC/lib/dictionaries/cif_core.dic
dictionary named 'cif_core.dic' version 2.4.2 from 2011-04-26.

Automatic conversion script
Id: cif_fix_values 2281 2013-09-26 08:29:07Z andrius 
;
_cod_original_sg_symbol_H-M P21/c
_cod_database_code 7053875

loop_
_symmetry_equiv_pos_as_xyz
'x, y, z'
'-x, y+1/2, -z+1/2'
'-x, -y, -z'
'x, -y-1/2, z-1/2'

loop_
_atom_site_label
_atom_site_type_symbol
_atom_site_fract_x
_atom_site_fract_y
_atom_site_fract_z
_atom_site_U_iso_or_equiv
_atom_site_adp_type
_atom_site_occupancy
_atom_site_symmetry_multiplicity
_atom_site_calc_flag
_atom_site_refinement_flags
Ag1 Ag 0.5000 0.5000 0.0000 0.0203(3) Uani 1 2 d S
P1 P 0.1457(9) 0.0541(2) 0.1231(2) 0.0674(10) Uani 1 1 d .
N1 N 0.1136(16) 0.6369(4) 0.0769(3) 0.0200(13) Uani 1 1 d .
N2 N 0.2481(16) 0.5291(4) 0.1341(3) 0.0185(13) Uani 1 1 d .
C7 C 0.2649(19) 0.5584(5) 0.0747(4) 0.0206(15) Uani 1 1 d .
N3 N 0.3742(18) 0.3858(4) 0.1131(3) 0.0245(14) Uani 1 1 d .
C8 C 0.3857(19) 0.4479(5) 0.1554(3) 0.0192(15) Uani 1 1 d .
C10 C 0.642(2) 0.3605(6) 0.2347(4) 0.0273(18) Uani 1 1 d .
H10 H 0.7312 0.3521 0.2758 0.033 Uiso 1 1 calc R
C1 C 0.055(2) 0.6942(5) 0.0275(4) 0.0245(16) Uani 1 1 d .
H1 H 0.1233 0.6808 -0.0125 0.029 Uiso 1 1 calc R
C6 C 0.0955(19) 0.5867(5) 0.1734(4) 0.0220(16) Uani 1 1 d .
H6 H 0.0618 0.5798 0.2161 0.026 Uiso 1 1 calc R
C5 C 0.0049(19) 0.6555(5) 0.1367(4) 0.0210(16) Uani 1 1 d .
C9 C 0.512(2) 0.4395(5) 0.2167(4) 0.0255(17) Uani 1 1 d .
H9 H 0.5099 0.4851 0.2449 0.031 Uiso 1 1 calc R
C11 C 0.640(2) 0.2949(5) 0.1925(4) 0.0294(18) Uani 1 1 d .
H11 H 0.7296 0.2415 0.2039 0.035 Uiso 1 1 calc R
C12 C 0.502(2) 0.3098(5) 0.1324(4) 0.0302(19) Uani 1 1 d .
H12 H 0.4973 0.2648 0.1037 0.036 Uiso 1 1 calc R
C2 C -0.101(2) 0.7687(5) 0.0378(4) 0.0304(19) Uani 1 1 d .
H2 H -0.1384 0.8070 0.0046 0.037 Uiso 1 1 calc R
C3 C -0.211(2) 0.7910(6) 0.0991(5) 0.033(2) Uani 1 1 d .
H3 H -0.3155 0.8437 0.1053 0.040 Uiso 1 1 calc R
C4 C -0.164(2) 0.7356(5) 0.1480(4) 0.0260(17) Uani 1 1 d .
H4 H -0.2386 0.7490 0.1876 0.031 Uiso 1 1 calc R
F6 F 0.220(2) 0.1055(4) 0.1832(3) 0.072(2) Uani 1 1 d .
F1 F -0.123(3) 0.0016(6) 0.1598(6) 0.094(3) Uani 1 1 d .
F2 F 0.049(4) 0.0041(6) 0.0644(6) 0.108(4) Uani 1 1 d .
F3 F 0.426(3) -0.0171(6) 0.1383(5) 0.091(3) Uani 1 1 d .
F4 F 0.415(3) 0.1030(7) 0.0821(5) 0.101(3) Uani 1 1 d .
F5 F -0.141(3) 0.1231(7) 0.1030(5) 0.099(3) Uani 1 1 d .

loop_
_atom_site_aniso_label
_atom_site_aniso_U_11
_atom_site_aniso_U_22
_atom_site_aniso_U_33
_atom_site_aniso_U_23
_atom_site_aniso_U_13
_atom_site_aniso_U_12
Ag1 0.0251(5) 0.0182(5) 0.0178(5) -0.0031(3) 0.0027(3) 0.0011(3)
P1 0.057(2) 0.063(2) 0.083(3) 0.0195(19) 0.0050(17) 0.0028(16)
N1 0.020(3) 0.016(3) 0.023(3) -0.004(2) -0.001(2) 0.000(2)
N2 0.024(3) 0.016(3) 0.015(3) -0.005(2) 0.002(2) -0.005(3)
C7 0.021(4) 0.019(4) 0.022(4) -0.003(3) -0.001(3) -0.003(3)
N3 0.032(4) 0.018(3) 0.024(3) 0.002(3) 0.001(3) 0.001(3)
C8 0.023(4) 0.013(4) 0.021(4) -0.001(3) 0.004(3) -0.002(3)
C10 0.023(4) 0.032(5) 0.026(4) 0.006(3) 0.001(3) -0.003(3)
C1 0.026(4) 0.024(4) 0.023(4) 0.000(3) -0.001(3) -0.003(3)
C6 0.022(4) 0.024(4) 0.020(4) -0.006(3) 0.007(3) -0.003(3)
C5 0.018(3) 0.019(4) 0.026(4) -0.009(3) 0.003(3) -0.004(3)
C9 0.029(4) 0.025(4) 0.023(4) -0.001(3) 0.004(3) -0.005(3)
C11 0.029(4) 0.017(4) 0.042(5) 0.007(4) 0.004(4) 0.000(3)
C12 0.038(5) 0.020(4) 0.033(5) 0.000(3) 0.008(4) -0.001(3)
C2 0.034(4) 0.020(4) 0.037(5) 0.000(3) -0.006(4) 0.000(3)
C3 0.024(4) 0.027(4) 0.048(5) -0.009(4) -0.002(4) 0.005(3)
C4 0.025(4) 0.023(4) 0.029(4) -0.009(3) 0.004(3) -0.003(3)
F6 0.127(7) 0.045(4) 0.042(4) 0.006(3) -0.001(4) -0.002(4)
F1 0.095(7) 0.094(8) 0.093(7) 0.007(5) 0.018(6) -0.006(5)
F2 0.149(11) 0.095(8) 0.086(7) -0.003(5) 0.061(7) 0.028(6)
F3 0.110(8) 0.080(6) 0.082(6) 0.010(5) 0.013(6) 0.020(5)
F4 0.092(7) 0.104(7) 0.108(7) 0.021(6) 0.017(6) 0.003(6)
F5 0.095(7) 0.096(7) 0.107(7) 0.007(6) 0.008(5) 0.017(5)

loop_
_atom_type_symbol
_atom_type_description
_atom_type_scat_dispersion_real
_atom_type_scat_dispersion_imag
_atom_type_scat_source
C C 0.0033 0.0016 'International Tables Vol C Tables 4.2.6.8 and 6.1.1.4'
H H 0.0000 0.0000 'International Tables Vol C Tables 4.2.6.8 and 6.1.1.4'
N N 0.0061 0.0033 'International Tables Vol C Tables 4.2.6.8 and 6.1.1.4'
F F 0.0171 0.0103 'International Tables Vol C Tables 4.2.6.8 and 6.1.1.4'
P P 0.1023 0.0942 'International Tables Vol C Tables 4.2.6.8 and 6.1.1.4'
Ag Ag -0.8971 1.1015 'International Tables Vol C Tables 4.2.6.8 and 6.1.1.4'

loop_
_geom_angle_atom_site_label_1
_geom_angle_atom_site_label_2
_geom_angle_atom_site_label_3
_geom_angle
_geom_angle_site_symmetry_3
C7 Ag1 C7 180.0(3) 3_665
F2 P1 F6 176.4(7) .
F2 P1 F1 89.8(6) .
F6 P1 F1 87.7(6) .
F2 P1 F3 86.7(6) .
F6 P1 F3 95.9(5) .
F1 P1 F3 90.3(6) .
F2 P1 F5 89.3(6) .
F6 P1 F5 88.1(5) .
F1 P1 F5 90.4(6) .
F3 P1 F5 176.0(6) .
F2 P1 F4 86.4(6) .
F6 P1 F4 96.2(6) .
F1 P1 F4 176.1(7) .
F3 P1 F4 88.8(6) .
F5 P1 F4 90.2(6) .
C7 N1 C1 127.3(7) .
C7 N1 C5 111.9(6) .
C1 N1 C5 120.7(7) .
C7 N2 C6 113.0(7) .
C7 N2 C8 123.8(6) .
C6 N2 C8 123.2(6) .
N2 C7 N1 103.2(6) .
N2 C7 Ag1 127.7(6) .
N1 C7 Ag1 129.0(6) .
C8 N3 C12 116.3(7) .
N3 C8 C9 124.9(7) .
N3 C8 N2 115.7(7) .
C9 C8 N2 119.4(7) .
C11 C10 C9 120.1(8) .
C11 C10 H10 120.0 .
C9 C10 H10 120.0 .
C2 C1 N1 119.6(8) .
C2 C1 H1 120.2 .
N1 C1 H1 120.2 .
C5 C6 N2 105.9(7) .
C5 C6 H6 127.1 .
N2 C6 H6 127.1 .
C6 C5 N1 106.0(6) .
C6 C5 C4 134.1(7) .
N1 C5 C4 119.9(7) .
C8 C9 C10 117.1(7) .
C8 C9 H9 121.4 .
C10 C9 H9 121.4 .
C10 C11 C12 118.2(8) .
C10 C11 H11 120.9 .
C12 C11 H11 120.9 .
N3 C12 C11 123.5(8) .
N3 C12 H12 118.3 .
C11 C12 H12 118.3 .
C1 C2 C3 121.5(8) .
C1 C2 H2 119.3 .
C3 C2 H2 119.3 .
C4 C3 C2 120.4(8) .
C4 C3 H3 119.8 .
C2 C3 H3 119.8 .
C3 C4 C5 118.0(8) .
C3 C4 H4 121.0 .
C5 C4 H4 121.0 .

loop_
_geom_bond_atom_site_label_1
_geom_bond_atom_site_label_2
_geom_bond_distance
_geom_bond_site_symmetry_2
Ag1 C7 2.086(7) .
Ag1 C7 2.086(7) 3_665
P1 F2 1.502(13) .
P1 F6 1.520(8) .
P1 F1 1.571(11) .
P1 F3 1.580(10) .
P1 F5 1.593(10) .
P1 F4 1.597(10) .
N1 C7 1.362(10) .
N1 C1 1.388(10) .
N1 C5 1.394(10) .
N2 C7 1.348(10) .
N2 C6 1.383(10) .
N2 C8 1.439(10) .
N3 C8 1.322(10) .
N3 C12 1.341(11) .
C8 C9 1.373(11) .
C10 C11 1.361(13) .
C10 C9 1.378(12) .
C10 H10 0.9300 .
C1 C2 1.334(12) .
C1 H1 0.9300 .
C6 C5 1.361(12) .
C6 H6 0.9300 .
C5 C4 1.439(11) .
C9 H9 0.9300 .
C11 C12 1.378(13) .
C11 H11 0.9300 .
C12 H12 0.9300 .
C2 C3 1.438(13) .
C2 H2 0.9300 .
C3 C4 1.356(13) .
C3 H3 0.9300 .
C4 H4 0.9300 .
